data_7242299
loop_
_publ_author_name
'Selin, Roman O.'
'Klemt, Insa'
'Chernii, Viktor Ya.'
'Losytskyy, Mykhaylo Yu.'
'Chernii, Svitlana'
'Mular, Andrzej'
'Gumienna-Kontecka, Elzbieta'
'Kovalska, Vladyslava B.'
'Voloshin, Yan Z.'
'Vologzhanina, Anna V.'
'Dorovatovskii, Pavel V.'
'Mokhir, Andriy'

_publ_section_title
;
 Synthesis and spectral characterization of the first fluorescein-tagged
 iron(ii) clathrochelates, their supramolecular interactions with globular
 proteins, and cellular uptake
;
_journal_issue 14
_journal_name_full 'RSC Advances'
_journal_page_first 8163
_journal_page_last 8177
_journal_paper_doi 10.1039/D0RA10502C
_journal_volume 11
_journal_year 2021
_chemical_formula_moiety 'C47 H33 B2 F2 Fe N7 O9 S2, 0.75(C7 H16)'
_chemical_formula_sum 'C52.25 H45 B2 F2 Fe N7 O9 S2'
_chemical_formula_weight 1094.54
_space_group_crystal_system triclinic
_space_group_IT_number 2
_space_group_name_Hall '-P 1'
_space_group_name_H-M_alt 'P -1'
_atom_sites_solution_hydrogens mixed
_audit_creation_date 2020-10-28
_audit_creation_method
;
Olex2 1.2
(compiled 2018.05.29 svn.r3508 for OlexSys, GUI svn.r5506)
;
_audit_update_record
;
2020-10-28 deposited with the CCDC.	2021-02-02 downloaded from the CCDC.
;
_cell_angle_alpha 104.83(3)
_cell_angle_beta 103.52(3)
_cell_angle_gamma 90.14(3)
_cell_formula_units_Z 4
_cell_length_a 13.293(3)
_cell_length_b 18.175(4)
_cell_length_c 22.565(5)
_cell_measurement_reflns_used 847
_cell_measurement_temperature 100
_cell_measurement_theta_max 27.06
_cell_measurement_theta_min 1.64
_cell_volume 5113(2)
_computing_molecular_graphics 'Olex2 (Dolomanov et al., 2009)'
_computing_publication_material 'Olex2 (Dolomanov et al., 2009)'
_computing_structure_refinement 'XL (Sheldrick, 2008)'
_diffrn_ambient_temperature 100
_diffrn_measured_fraction_theta_full 0.942
_diffrn_measured_fraction_theta_max 0.960
_diffrn_measurement_device_type 'Mar CCD'
_diffrn_measurement_method 'phi scans'
_diffrn_radiation_type synchrotron
_diffrn_radiation_wavelength 0.7927
_diffrn_reflns_av_unetI/netI 0.2408
_diffrn_reflns_Laue_measured_fraction_full 0.942
_diffrn_reflns_Laue_measured_fraction_max 0.960
_diffrn_reflns_limit_h_max 15
_diffrn_reflns_limit_h_min -15
_diffrn_reflns_limit_k_max 21
_diffrn_reflns_limit_k_min -21
_diffrn_reflns_limit_l_max 26
_diffrn_reflns_limit_l_min -26
_diffrn_reflns_number 17347
_diffrn_reflns_point_group_measured_fraction_full 0.942
_diffrn_reflns_point_group_measured_fraction_max 0.960
_diffrn_reflns_theta_full 28.400
_diffrn_reflns_theta_max 28.192
_diffrn_reflns_theta_min 1.296
_diffrn_source synchrotron
_exptl_absorpt_coefficient_mu 0.597
_exptl_absorpt_correction_T_max 0.435
_exptl_absorpt_correction_T_min 0.129
_exptl_absorpt_correction_type multi-scan
_exptl_absorpt_process_details SCALA
_exptl_crystal_colour red
_exptl_crystal_colour_primary red
_exptl_crystal_density_diffrn 1.422
_exptl_crystal_description prism
_exptl_crystal_F_000 2262
_exptl_crystal_size_max 0.36
_exptl_crystal_size_mid 0.21
_exptl_crystal_size_min 0.11
_refine_diff_density_max 0.870
_refine_diff_density_min -0.539
_refine_diff_density_rms 0.097
_refine_ls_extinction_method none
_refine_ls_goodness_of_fit_ref 0.992
_refine_ls_hydrogen_treatment mixed
_refine_ls_matrix_type full
_refine_ls_number_parameters 1325
_refine_ls_number_reflns 17347
_refine_ls_number_restraints 37
_refine_ls_restrained_S_all 0.996
_refine_ls_R_factor_all 0.2246
_refine_ls_R_factor_gt 0.0959
_refine_ls_shift/su_max 0.002
_refine_ls_shift/su_mean 0.000
_refine_ls_structure_factor_coef Fsqd
_refine_ls_weighting_details 'w=1/[\s^2^(Fo^2^)+(0.0100P)^2^+12.7928P] where P=(Fo^2^+2Fc^2^)/3'
_refine_ls_weighting_scheme calc
_refine_ls_wR_factor_gt 0.1669
_refine_ls_wR_factor_ref 0.2272
_reflns_Friedel_coverage 0.000
_reflns_number_gt 7195
_reflns_number_total 17347
_reflns_threshold_expression 'I > 2\s(I)'
_cod_data_source_file d0ra10502c1.cif
_cod_data_source_block sr441
_cod_database_code 7242299
_shelxl_version_number 2014-3
_shelx_space_group_comment
;
The symmetry employed for this shelxl refinement is uniquely defined
by the following loop, which should always be used as a source of
symmetry information in preference to the above space-group names.
They are only intended as comments.
;
_shelx_estimated_absorpt_t_max 0.950
_shelx_estimated_absorpt_t_min 0.848
_olex2_refinement_description
;
1. Twinned data refinement
 Scales: 0.846(7)
 0.154(7)
2. Fixed Uiso
 At 1.2 times of:
  All C(H) groups, All C(H,H) groups, All N(H) groups
 At 1.5 times of:
  All C(H,H,H) groups, All O(H) groups
3. Restrained distances
 C03V-H03V
 0.98 with sigma of 0.005
4. Uiso/Uaniso restraints and constraints
Uanis(O7) \\sim Ueq: with sigma of 0.005 and sigma for terminal atoms of 0.005
Uanis(C39) \\sim Ueq, Uanis(C40) \\sim Ueq: with sigma of 0.005 and sigma for
terminal atoms of 0.005
Uanis(C93) \\sim Ueq, Uanis(C92) \\sim Ueq, Uanis(C94) \\sim Ueq: with sigma of
0.005 and sigma for terminal atoms of 0.005
Uanis(C045) = Uanis(C047) = Uanis(C044) = Uanis(C042) = Uanis(C043) =
Uanis(C03Y) = Uanis(C041)
Uanis(C046) = Uanis(C03P)
5. Others
 Fixed Sof: O18A(0.5) H18A(0.5) O19(0.5) H19(0.5) C046(0.5) H04O(0.5)
 H04P(0.5) H04Q(0.5) O19A(0.5) C96(0.5) C96A(0.5) O18(0.5) H03V(0.5)
6.a Secondary CH2 refined with riding coordinates:
 C87(H87A,H87B), C38(H38A,H38B), C03P(H03C,H03D), C03V(H03E,H03F), C03W(H03G,
 H03H), C03Y(H03A,H03B), C042(H04D,H04E), C043(H04F,H04G), C044(H04H,H04I),
 C047(H04M,H04N)
6.b Aromatic/amide H refined with riding coordinates:
 C42(H42), N7(H7), N17(H17), C41(H41), C32(H32), C44(H44), C30(H30), C67(H67),
 C84(H84), C85(H85), C66(H66), C36(H36), C82(H82), C33(H33), C18(H18), C26(H26),
  C91(H91), C61(H61), C63(H63), C45(H45), C12(H12), C76(H76), C81(H81),
 C79(H79), C65(H65), C15(H15), C8(H8), C77(H77), C14(H14), C29(H29), C21(H21),
 C95(H95), C75(H75), C60(H60), C20(H20), C64(H64), C16(H16), C78(H78), C35(H35),
  C10(H10), C17(H17A), C71(H71), C57(H57), C24(H24), C27(H27), C58(H58),
 C9(H9A), C59(H59), C22(H22), C11(H11), C92(H92), C72(H72), C69(H69), C73(H73),
 C28(H28), C23(H23), C70(H70), C94(H94)
6.c Idealised Me refined as rotating group:
 C041(H04A,H04B,H04C), C045(H04J,H04K,H04L), C046(H04O,H04P,H04Q)
6.d Idealised tetrahedral OH refined as rotating group:
 O9(H9), O18A(H18A), O19(H19)
6.e :
 C89(H89), C40(H40)
;
_olex2_submission_special_instructions 'No special instructions were received'

loop_
_space_group_symop_operation_xyz
'x, y, z'
'-x, -y, -z'

loop_
_atom_site_label
_atom_site_type_symbol
_atom_site_fract_x
_atom_site_fract_y
_atom_site_fract_z
_atom_site_U_iso_or_equiv
_atom_site_adp_type
_atom_site_occupancy
_atom_site_site_symmetry_order
_atom_site_calc_flag
_atom_site_refinement_flags_posn
_atom_site_refinement_flags_adp
_atom_site_refinement_flags_occupancy
_atom_site_disorder_assembly
_atom_site_disorder_group
Fe1 Fe -0.23483(11) 0.34537(8) 0.23041(6) 0.0391(4) Uani 1 1 d . . . . .
Fe2 Fe 1.06726(11) 0.18247(8) 0.74849(6) 0.0399(4) Uani 1 1 d . . . . .
S2 S -0.19548(19) 0.28194(15) 0.41234(11) 0.0432(6) Uani 1 1 d . . . . .
S4 S 0.9366(2) 0.25204(15) 0.57167(11) 0.0447(6) Uani 1 1 d . . . . .
S1 S -0.3233(2) 0.13012(15) 0.26778(11) 0.0489(7) Uani 1 1 d . . . . .
S3 S 0.9491(2) 0.40017(16) 0.71683(12) 0.0515(7) Uani 1 1 d . . . . .
F4 F 1.0503(4) 0.0028(3) 0.5776(2) 0.0437(13) Uani 1 1 d . . . . .
F2 F -0.0854(4) 0.5241(3) 0.3960(2) 0.0484(14) Uani 1 1 d . . . . .
F1 F -0.3820(4) 0.1658(3) 0.0650(2) 0.0502(15) Uani 1 1 d . . . . .
O12 O 0.9810(5) 0.1154(4) 0.6166(3) 0.0381(15) Uani 1 1 d . . . . .
F3 F 1.0858(4) 0.3620(3) 0.9189(2) 0.0500(15) Uani 1 1 d . . . . .
O6 O -0.0502(5) 0.4259(4) 0.3169(3) 0.0423(16) Uani 1 1 d . . . . .
O13 O 0.9857(5) 0.2540(4) 0.8549(3) 0.0454(17) Uani 1 1 d . . . . .
O5 O -0.2469(5) 0.2577(4) 0.1025(3) 0.0411(16) Uani 1 1 d . . . . .
O11 O 1.0668(5) 0.3417(4) 0.8121(3) 0.0418(16) Uani 1 1 d . . . . .
O16 O 1.1625(5) 0.0951(4) 0.6535(3) 0.0454(17) Uani 1 1 d . . . . .
O4 O -0.1993(5) 0.5031(4) 0.2984(3) 0.0425(16) Uani 1 1 d . . . . .
O14 O 1.0310(5) 0.0241(3) 0.6793(3) 0.0396(16) Uani 1 1 d . . . . .
O3 O -0.4133(5) 0.2790(4) 0.1299(3) 0.0448(17) Uani 1 1 d . . . . .
O1 O -0.3012(5) 0.1871(4) 0.1704(3) 0.0444(17) Uani 1 1 d . . . . .
O8 O 0.3079(5) 0.4146(4) 0.4995(3) 0.0517(18) Uani 1 1 d . . . . .
O2 O -0.1939(5) 0.4142(4) 0.3645(3) 0.0421(16) Uani 1 1 d . . . . .
O15 O 1.1731(5) 0.2641(4) 0.8733(3) 0.0488(18) Uani 1 1 d . . . . .
N5 N -0.1865(7) 0.3071(4) 0.1556(3) 0.042(2) Uani 1 1 d . . . . .
O9 O 0.3173(5) 0.2986(4) 0.4372(3) 0.0529(18) Uani 1 1 d . . . . .
H9 H 0.3812 0.3086 0.4532 0.079 Uiso 1 1 calc GR . . . .
N15 N 1.1836(6) 0.2141(5) 0.8187(3) 0.043(2) Uani 1 1 d . . . . .
N6 N -0.0926(6) 0.3741(4) 0.2604(3) 0.0382(19) Uani 1 1 d . . . . .
O17 O 0.5208(6) 0.3288(4) 0.4733(3) 0.058(2) Uani 1 1 d . . . . .
N16 N 1.1791(6) 0.1455(4) 0.7138(3) 0.0401(19) Uani 1 1 d . . . . .
N12 N 0.9913(6) 0.1807(4) 0.6648(3) 0.0380(19) Uani 1 1 d . . . . .
N13 N 0.9841(6) 0.1880(4) 0.8080(3) 0.0390(19) Uani 1 1 d . . . . .
N4 N -0.2594(6) 0.4504(5) 0.2484(3) 0.041(2) Uani 1 1 d . . . . .
N14 N 1.0211(6) 0.0792(5) 0.7313(3) 0.043(2) Uani 1 1 d . . . . .
N3 N -0.3693(6) 0.3419(4) 0.1773(3) 0.041(2) Uani 1 1 d . . . . .
N11 N 1.0460(6) 0.2876(4) 0.7559(3) 0.0356(18) Uani 1 1 d . . . . .
N2 N -0.2312(5) 0.3501(4) 0.3173(3) 0.0351(18) Uani 1 1 d . . . . .
N1 N -0.2642(6) 0.2419(4) 0.2258(3) 0.0401(19) Uani 1 1 d . . . . .
C3 C -0.4111(7) 0.4076(6) 0.1749(4) 0.039(2) Uani 1 1 d . . . . .
C42 C 0.1080(8) 0.2648(6) 0.4111(4) 0.043(2) Uani 1 1 d . . . . .
H42 H 0.1500 0.2266 0.3943 0.051 Uiso 1 1 calc R . . . .
N7 N -0.2502(6) 0.0893(5) 0.5647(4) 0.057(3) Uani 1 1 d . . . . .
H7 H -0.1910 0.0928 0.5541 0.068 Uiso 1 1 calc R . . . .
C5 C -0.0863(7) 0.3127(5) 0.1595(4) 0.038(2) Uani 1 1 d . . . . .
N17 N 0.5870(7) 0.4384(5) 0.4631(4) 0.060(3) Uani 1 1 d . . . . .
H17 H 0.6348 0.4764 0.4783 0.072 Uiso 1 1 calc R . . . .
C41 C 0.0012(7) 0.2505(6) 0.3992(4) 0.040(2) Uani 1 1 d . . . . .
H41 H -0.0297 0.2022 0.3735 0.048 Uiso 1 1 calc R . . . .
C25 C 0.0781(8) 0.3835(6) 0.2370(4) 0.042(2) Uani 1 1 d . . . . .
C43 C 0.1520(8) 0.3363(6) 0.4482(4) 0.041(2) Uani 1 1 d . . . . .
C56 C 0.8947(8) 0.1194(6) 0.8638(4) 0.046(3) Uani 1 1 d . . . . .
C32 C -0.2589(8) 0.0803(6) 0.3727(5) 0.047(3) Uani 1 1 d . . . . .
H32 H -0.2126 0.0527 0.3505 0.056 Uiso 1 1 calc R . . . .
C47 C 0.2652(8) 0.3539(6) 0.4641(4) 0.040(2) Uani 1 1 d . . . . .
C44 C 0.0896(7) 0.3913(6) 0.4737(4) 0.042(2) Uani 1 1 d . . . . .
H44 H 0.1203 0.4398 0.4992 0.050 Uiso 1 1 calc R . . . .
C30 C 0.1453(8) 0.3699(6) 0.2890(4) 0.042(2) Uani 1 1 d . . . . .
H30 H 0.1185 0.3474 0.3163 0.051 Uiso 1 1 calc R . . . .
C90 C 1.0548(8) 0.2223(5) 0.5523(4) 0.042(2) Uani 1 1 d . . . . .
C54 C 1.2767(7) 0.1968(6) 0.8129(4) 0.039(2) Uani 1 1 d . . . . .
C4 C -0.3508(7) 0.4709(5) 0.2229(4) 0.038(2) Uani 1 1 d . . . . .
O18A O 1.4084(14) 0.1747(10) 0.5366(7) 0.046(4) Uiso 0.5 1 d . . P A 2
H18A H 1.4586 0.1483 0.5304 0.069 Uiso 0.5 1 calc GR . P A 2
C67 C 0.9619(9) -0.0813(6) 0.7434(4) 0.051(3) Uani 1 1 d . . . . .
H67 H 1.0336 -0.0767 0.7448 0.061 Uiso 1 1 calc R . . . .
C13 C -0.3912(8) 0.5462(6) 0.2461(4) 0.044(2) Uani 1 1 d . . . . .
C84 C 0.6769(8) 0.3361(6) 0.5845(5) 0.049(3) Uani 1 1 d . . . . .
H84 H 0.6191 0.3006 0.5750 0.058 Uiso 1 1 calc R . . . .
C85 C 0.7592(8) 0.3391(6) 0.6358(4) 0.046(3) Uani 1 1 d . . . . .
H85 H 0.7573 0.3054 0.6616 0.055 Uiso 1 1 calc R . . . .
C53 C 0.9592(7) 0.0596(6) 0.7646(4) 0.038(2) Uani 1 1 d . . . . .
C66 C 0.9143(10) -0.1523(6) 0.7339(5) 0.056(3) Uani 1 1 d . . . . .
H66 H 0.9534 -0.1963 0.7311 0.067 Uiso 1 1 calc R . . . .
C36 C -0.3961(8) 0.1637(6) 0.3761(4) 0.045(2) Uani 1 1 d . . . . .
H36 H -0.4433 0.1947 0.3567 0.054 Uiso 1 1 calc R . . . .
C82 C 0.7634(8) 0.4376(6) 0.5628(5) 0.054(3) Uani 1 1 d . . . . .
H82 H 0.7636 0.4733 0.5385 0.064 Uiso 1 1 calc R . . . .
O7 O -0.4193(7) 0.1006(6) 0.5405(4) 0.092(3) Uani 1 1 d . U . . .
C33 C -0.2590(8) 0.0733(6) 0.4329(4) 0.048(3) Uani 1 1 d . . . . .
H33 H -0.2118 0.0422 0.4522 0.058 Uiso 1 1 calc R . . . .
C19 C -0.0352(8) 0.2752(6) 0.1104(4) 0.044(2) Uani 1 1 d . . . . .
C6 C -0.0313(7) 0.3599(6) 0.2205(4) 0.041(2) Uani 1 1 d . . . . .
C68 C 1.3707(8) 0.2283(6) 0.8633(4) 0.044(2) Uani 1 1 d . . . . .
C52 C 0.9446(7) 0.1246(6) 0.8138(4) 0.039(2) Uani 1 1 d . . . . .
C46 C -0.0605(7) 0.3048(6) 0.4240(4) 0.041(2) Uani 1 1 d . . . . .
C18 C -0.3292(8) 0.6148(6) 0.2629(4) 0.048(3) Uani 1 1 d . . . . .
H18 H -0.2609 0.6144 0.2568 0.058 Uiso 1 1 calc R . . . .
C26 C 0.1172(7) 0.4216(6) 0.1987(5) 0.044(2) Uani 1 1 d . . . . .
H26 H 0.0727 0.4320 0.1627 0.053 Uiso 1 1 calc R . . . .
C91 C 1.1429(8) 0.2708(7) 0.5768(5) 0.055(3) Uani 1 1 d . . . . .
H91 H 1.1396 0.3201 0.6034 0.066 Uiso 1 1 calc R . . . .
C61 C 0.9256(9) 0.0652(6) 0.8974(5) 0.052(3) Uani 1 1 d . . . . .
H61 H 0.9778 0.0321 0.8871 0.063 Uiso 1 1 calc R . . . .
C63 C 0.8017(8) -0.0230(6) 0.7463(4) 0.046(3) Uani 1 1 d . . . . .
H63 H 0.7636 0.0214 0.7511 0.056 Uiso 1 1 calc R . . . .
C83 C 0.6798(8) 0.3864(6) 0.5463(5) 0.045(2) Uani 1 1 d . . . . .
C2 C -0.2367(7) 0.2855(5) 0.3326(4) 0.034(2) Uani 1 1 d . . . . .
C31 C -0.3254(8) 0.1269(6) 0.3453(4) 0.044(2) Uani 1 1 d . . . . .
C34 C -0.3293(7) 0.1125(6) 0.4639(4) 0.043(2) Uani 1 1 d . . . . .
C86 C 0.5901(8) 0.3823(7) 0.4913(5) 0.051(3) Uani 1 1 d . . . . .
C45 C -0.0158(7) 0.3761(6) 0.4624(4) 0.040(2) Uani 1 1 d . . . . .
H45 H -0.0576 0.4135 0.4804 0.047 Uiso 1 1 calc R . . . .
C12 C -0.5034(8) 0.4727(6) 0.0952(4) 0.049(3) Uani 1 1 d . . . . .
H12 H -0.4437 0.5068 0.1062 0.059 Uiso 1 1 calc R . . . .
C7 C -0.5061(7) 0.4147(6) 0.1270(5) 0.045(3) Uani 1 1 d . . . . .
C55 C 1.2747(7) 0.1507(6) 0.7497(4) 0.040(2) Uani 1 1 d . . . . .
C76 C 1.5042(8) 0.0329(6) 0.7544(5) 0.056(3) Uani 1 1 d . . . . .
H76 H 1.5466 0.0080 0.7824 0.067 Uiso 1 1 calc R . . . .
C81 C 0.8469(8) 0.4405(6) 0.6123(5) 0.052(3) Uani 1 1 d . . . . .
H81 H 0.9052 0.4753 0.6210 0.062 Uiso 1 1 calc R . . . .
C79 C 1.3810(7) 0.1066(6) 0.6725(5) 0.043(2) Uani 1 1 d . . . . .
H79 H 1.3385 0.1312 0.6443 0.052 Uiso 1 1 calc R . . . .
C65 C 0.8078(9) -0.1581(7) 0.7284(5) 0.057(3) Uani 1 1 d . . . . .
H65 H 0.7740 -0.2071 0.7202 0.069 Uiso 1 1 calc R . . . .
C15 C -0.5290(9) 0.6184(7) 0.2792(5) 0.058(3) Uani 1 1 d . . . . .
H15 H -0.5979 0.6193 0.2845 0.069 Uiso 1 1 calc R . . . .
C1 C -0.2707(7) 0.2223(5) 0.2778(4) 0.038(2) Uani 1 1 d . . . . .
C8 C -0.5933(8) 0.3672(6) 0.1127(5) 0.057(3) Uani 1 1 d . . . . .
H8 H -0.5954 0.3288 0.1342 0.068 Uiso 1 1 calc R . . . .
C77 C 1.5235(8) 0.0297(6) 0.6954(5) 0.055(3) Uani 1 1 d . . . . .
H77 H 1.5783 0.0013 0.6827 0.066 Uiso 1 1 calc R . . . .
C14 C -0.4914(9) 0.5504(6) 0.2533(5) 0.051(3) Uani 1 1 d . . . . .
H14 H -0.5357 0.5051 0.2400 0.061 Uiso 1 1 calc R . . . .
C62 C 0.9068(8) -0.0166(6) 0.7509(4) 0.042(2) Uani 1 1 d . . . . .
C29 C 0.2479(8) 0.3874(7) 0.3024(5) 0.060(3) Uani 1 1 d . . . . .
H29 H 0.2931 0.3740 0.3368 0.071 Uiso 1 1 calc R . . . .
C21 C -0.0003(11) 0.2612(8) 0.0079(5) 0.071(4) Uani 1 1 d . . . . .
H21 H -0.0138 0.2734 -0.0316 0.085 Uiso 1 1 calc R . . . .
C95 C 1.0607(10) 0.1524(6) 0.5121(5) 0.059(3) Uani 1 1 d . . . . .
H95 H 1.0000 0.1191 0.4935 0.071 Uiso 1 1 calc R . . . .
C75 C 1.4231(7) 0.0726(6) 0.7710(5) 0.045(2) Uani 1 1 d . . . . .
H75 H 1.4093 0.0749 0.8109 0.054 Uiso 1 1 calc R . . . .
C80 C 0.8433(7) 0.3898(6) 0.6501(4) 0.043(2) Uani 1 1 d . . . . .
C60 C 0.8807(9) 0.0595(6) 0.9453(5) 0.056(3) Uani 1 1 d . . . . .
H60 H 0.9051 0.0247 0.9697 0.067 Uiso 1 1 calc R . . . .
C20 C -0.0572(10) 0.2940(6) 0.0513(5) 0.061(3) Uani 1 1 d . . . . .
H20 H -0.1091 0.3279 0.0418 0.073 Uiso 1 1 calc R . . . .
C64 C 0.7504(9) -0.0958(6) 0.7344(5) 0.053(3) Uani 1 1 d . . . . .
H64 H 0.6779 -0.1009 0.7307 0.063 Uiso 1 1 calc R . . . .
C16 C -0.4677(10) 0.6850(7) 0.2975(5) 0.062(3) Uani 1 1 d . . . . .
H16 H -0.4929 0.7319 0.3163 0.074 Uiso 1 1 calc R . . . .
C78 C 1.4639(7) 0.0673(6) 0.6560(5) 0.047(3) Uani 1 1 d . . . . .
H78 H 1.4794 0.0665 0.6169 0.056 Uiso 1 1 calc R . . . .
C35 C -0.3993(7) 0.1560(6) 0.4361(4) 0.048(3) Uani 1 1 d . . . . .
H35 H -0.4493 0.1805 0.4569 0.057 Uiso 1 1 calc R . . . .
C10 C -0.6756(10) 0.4310(7) 0.0343(5) 0.066(3) Uani 1 1 d . . . . .
H10 H -0.7342 0.4359 0.0024 0.079 Uiso 1 1 calc R . . . .
C50 C 0.9907(7) 0.3088(5) 0.7066(4) 0.036(2) Uani 1 1 d . . . . .
C17 C -0.3686(10) 0.6826(6) 0.2882(5) 0.055(3) Uani 1 1 d . . . . .
H17A H -0.3266 0.7288 0.2996 0.066 Uiso 1 1 calc R . . . .
C71 C 1.5476(10) 0.2849(8) 0.9589(6) 0.073(4) Uani 1 1 d . . . . .
H71 H 1.6080 0.3046 0.9916 0.087 Uiso 1 1 calc R . . . .
C57 C 0.8138(9) 0.1641(6) 0.8773(5) 0.056(3) Uani 1 1 d . . . . .
H57 H 0.7899 0.1998 0.8538 0.067 Uiso 1 1 calc R . . . .
B4 B 1.0576(8) 0.0607(7) 0.6308(5) 0.038(3) Uani 1 1 d . . . . .
C74 C 1.3608(7) 0.1096(6) 0.7308(4) 0.043(2) Uani 1 1 d . . . . .
C24 C 0.0388(9) 0.2256(8) 0.1208(5) 0.068(4) Uani 1 1 d . . . . .
H24 H 0.0541 0.2131 0.1602 0.082 Uiso 1 1 calc R . . . .
C27 C 0.2219(9) 0.4429(7) 0.2155(5) 0.059(3) Uani 1 1 d . . . . .
H27 H 0.2489 0.4706 0.1916 0.071 Uiso 1 1 calc R . . . .
C88 C 0.5145(8) 0.3820(7) 0.3501(5) 0.056(3) Uani 1 1 d . . . . .
C51 C 0.9696(7) 0.2442(5) 0.6510(4) 0.036(2) Uani 1 1 d . . . . .
C58 C 0.7681(9) 0.1568(7) 0.9245(5) 0.063(3) Uani 1 1 d . . . . .
H58 H 0.7138 0.1882 0.9339 0.076 Uiso 1 1 calc R . . . .
C87 C 0.5050(8) 0.4377(6) 0.4073(5) 0.060(3) Uani 1 1 d . . . . .
H87A H 0.4375 0.4271 0.4159 0.072 Uiso 1 1 calc R . . . .
H87B H 0.5048 0.4890 0.3999 0.072 Uiso 1 1 calc R . . . .
C9 C -0.6798(8) 0.3757(7) 0.0659(6) 0.064(3) Uani 1 1 d . . . . .
H9A H -0.7410 0.3435 0.0561 0.076 Uiso 1 1 calc R . . . .
C59 C 0.8005(10) 0.1042(7) 0.9582(5) 0.065(3) Uani 1 1 d . . . . .
H59 H 0.7679 0.0986 0.9902 0.078 Uiso 1 1 calc R . . . .
C22 C 0.0733(10) 0.2129(8) 0.0201(6) 0.071(4) Uani 1 1 d . . . . .
H22 H 0.1121 0.1925 -0.0101 0.085 Uiso 1 1 calc R . . . .
C11 C -0.5882(9) 0.4792(7) 0.0481(5) 0.066(3) Uani 1 1 d . . . . .
H11 H -0.5861 0.5165 0.0256 0.079 Uiso 1 1 calc R . . . .
C92 C 1.2357(9) 0.2483(7) 0.5632(5) 0.055(3) Uani 1 1 d . U . . .
H92 H 1.2966 0.2814 0.5806 0.066 Uiso 1 1 calc R . . . .
C37 C -0.3368(8) 0.1001(8) 0.5261(5) 0.067(4) Uani 1 1 d . . . . .
C93 C 1.2386(10) 0.1757(8) 0.5234(6) 0.071(3) Uani 1 1 d . U . . .
C72 C 1.5434(10) 0.2880(8) 0.8983(6) 0.081(4) Uani 1 1 d . . . . .
H72 H 1.6008 0.3102 0.8892 0.097 Uiso 1 1 calc R . . . .
C38 C -0.2496(8) 0.0716(7) 0.6244(5) 0.061(3) Uani 1 1 d . . . . .
H38A H -0.3086 0.0345 0.6174 0.073 Uiso 1 1 calc R . . . .
H38B H -0.1850 0.0470 0.6378 0.073 Uiso 1 1 calc R . . . .
C69 C 1.3762(9) 0.2256(7) 0.9255(5) 0.064(3) Uani 1 1 d . . . . .
H69 H 1.3190 0.2045 0.9356 0.077 Uiso 1 1 calc R . . . .
C73 C 1.4553(9) 0.2586(7) 0.8501(5) 0.063(3) Uani 1 1 d . . . . .
H73 H 1.4536 0.2596 0.8080 0.076 Uiso 1 1 calc R . . . .
C28 C 0.2879(8) 0.4253(7) 0.2657(5) 0.063(3) Uani 1 1 d . . . . .
H28 H 0.3601 0.4389 0.2754 0.076 Uiso 1 1 calc R . . . .
C23 C 0.0923(10) 0.1928(8) 0.0768(6) 0.083(4) Uani 1 1 d . . . . .
H23 H 0.1418 0.1569 0.0850 0.099 Uiso 1 1 calc R . . . .
C39 C -0.2566(9) 0.1358(8) 0.6736(6) 0.064(3) Uani 1 1 d . U . . .
B2 B -0.1326(9) 0.4680(7) 0.3433(5) 0.044(3) Uani 1 1 d . . . . .
C03P C 0.8914(11) 0.4594(8) 0.9242(7) 0.087(4) Uani 1 1 d . . . . .
H03C H 0.9385 0.4494 0.8953 0.104 Uiso 1 1 calc R . . . .
H03D H 0.8579 0.5071 0.9204 0.104 Uiso 1 1 calc R . . . .
B1 B -0.3368(9) 0.2230(7) 0.1168(5) 0.042(3) Uani 1 1 d . . . . .
C70 C 1.4657(10) 0.2540(8) 0.9721(6) 0.076(4) Uani 1 1 d . . . . .
H70 H 1.4695 0.2516 1.0142 0.091 Uiso 1 1 calc R . . . .
B3 B 1.0776(9) 0.3063(7) 0.8648(5) 0.046(3) Uani 1 1 d . . . . .
C89 C 0.5235(9) 0.3360(8) 0.3048(6) 0.070(4) Uani 1 1 d . . . . .
H89 H 0.5308 0.2988 0.2681 0.084 Uiso 1 1 calc R . . . .
C03V C 0.8078(12) 0.3940(9) 0.9028(9) 0.114(6) Uani 1 1 d D . . . .
H03E H 0.8413 0.3477 0.9108 0.137 Uiso 1 1 calc R . . B 1
H03F H 0.7584 0.4065 0.9301 0.137 Uiso 1 1 calc R . . B 1
C03W C 0.9548(11) 0.4710(8) 0.9907(7) 0.087(4) Uani 1 1 d . . . . .
H03G H 0.9811 0.4216 0.9960 0.104 Uiso 1 1 calc R . . . .
H03H H 0.9091 0.4873 1.0200 0.104 Uiso 1 1 calc R . . . .
C94 C 1.1523(11) 0.1301(8) 0.4984(6) 0.077(4) Uani 1 1 d . U . . .
H94 H 1.1547 0.0814 0.4706 0.093 Uiso 1 1 calc R . . . .
C03Y C 0.3060(15) 0.0192(11) -0.0905(8) 0.127(3) Uani 1 1 d . . . . .
H03A H 0.3273 -0.0339 -0.0965 0.152 Uiso 1 1 calc R . . . .
H03B H 0.3625 0.0505 -0.0960 0.152 Uiso 1 1 calc R . . . .
O19 O 1.3747(12) 0.1015(8) 0.4990(7) 0.053(4) Uiso 0.5 1 d . . P C 1
H19 H 1.4383 0.0944 0.5041 0.079 Uiso 0.5 1 calc GR . P C 1
C40 C -0.2579(10) 0.1910(8) 0.7151(6) 0.077(4) Uani 1 1 d . U . . .
H40 H -0.2589 0.2352 0.7483 0.092 Uiso 1 1 calc R . . . .
C041 C 0.2077(14) 0.0204(10) -0.1420(8) 0.127(3) Uani 1 1 d . . . . .
H04A H 0.2245 0.0084 -0.1834 0.190 Uiso 1 1 calc GR . . . .
H04B H 0.1807 0.0711 -0.1334 0.190 Uiso 1 1 calc GR . . . .
H04C H 0.1552 -0.0177 -0.1422 0.190 Uiso 1 1 calc GR . . . .
C042 C 0.3908(14) 0.0418(11) 0.0247(8) 0.127(3) Uani 1 1 d . . . . .
H04D H 0.4508 0.0673 0.0172 0.152 Uiso 1 1 calc R . . . .
H04E H 0.4044 -0.0127 0.0197 0.152 Uiso 1 1 calc R . . . .
C043 C 0.2935(15) 0.0476(11) -0.0259(8) 0.127(3) Uani 1 1 d . . . . .
H04F H 0.2346 0.0182 -0.0211 0.152 Uiso 1 1 calc R . . . .
H04G H 0.2763 0.1016 -0.0190 0.152 Uiso 1 1 calc R . . . .
C044 C 0.3834(15) 0.0772(10) 0.0930(8) 0.127(3) Uani 1 1 d . . . . .
H04H H 0.3219 0.0528 0.0998 0.152 Uiso 1 1 calc R . . . .
H04I H 0.4453 0.0649 0.1220 0.152 Uiso 1 1 calc R . . . .
C045 C 0.3718(14) 0.1881(10) 0.1779(8) 0.127(3) Uani 1 1 d . . . . .
H04J H 0.3171 0.1587 0.1862 0.190 Uiso 1 1 calc GR . . . .
H04K H 0.3569 0.2420 0.1865 0.190 Uiso 1 1 calc GR . . . .
H04L H 0.4387 0.1824 0.2053 0.190 Uiso 1 1 calc GR . . . .
C046 C 0.750(2) 0.3754(18) 0.8396(14) 0.087(4) Uani 0.5 1 d . . P D 1
H04O H 0.7920 0.3462 0.8124 0.130 Uiso 0.5 1 calc GR . P D 1
H04P H 0.7317 0.4223 0.8271 0.130 Uiso 0.5 1 calc GR . P D 1
H04Q H 0.6870 0.3447 0.8352 0.130 Uiso 0.5 1 calc GR . P D 1
C047 C 0.3758(15) 0.1590(10) 0.1102(8) 0.127(3) Uani 1 1 d . . . . .
H04M H 0.3125 0.1721 0.0827 0.152 Uiso 1 1 calc R . . . .
H04N H 0.4364 0.1843 0.1032 0.152 Uiso 1 1 calc R . . . .
O19A O 1.3256(12) 0.0807(9) 0.4588(7) 0.060(4) Uiso 0.5 1 d . . P A 2
C96 C 1.362(2) 0.1759(15) 0.5291(12) 0.052(7) Uiso 0.5 1 d . . P C 1
C96A C 1.3216(16) 0.1381(12) 0.4996(9) 0.038(4) Uiso 0.5 1 d . . P A 2
O18 O 1.4345(12) 0.2173(9) 0.5491(7) 0.053(4) Uiso 0.5 1 d . . P C 1
H03V H 0.756(15) 0.395(16) 0.864(6) 0.079 Uiso 0.5 1 d DR . P E 2

loop_
_atom_site_aniso_label
_atom_site_aniso_U_11
_atom_site_aniso_U_22
_atom_site_aniso_U_33
_atom_site_aniso_U_23
_atom_site_aniso_U_13
_atom_site_aniso_U_12
Fe1 0.0405(8) 0.0493(9) 0.0262(7) 0.0074(6) 0.0080(6) 0.0002(7)
Fe2 0.0430(9) 0.0485(9) 0.0270(7) 0.0077(6) 0.0084(6) 0.0045(7)
S2 0.0435(15) 0.0605(17) 0.0272(12) 0.0120(11) 0.0112(11) 0.0022(12)
S4 0.0455(15) 0.0593(17) 0.0300(13) 0.0130(12) 0.0091(11) 0.0076(13)
S1 0.0668(18) 0.0480(16) 0.0331(13) 0.0095(12) 0.0154(12) -0.0036(13)
S3 0.0578(18) 0.0493(17) 0.0404(14) 0.0055(12) 0.0053(13) 0.0075(13)
F4 0.046(3) 0.052(3) 0.034(3) 0.007(3) 0.014(2) 0.007(3)
F2 0.046(3) 0.056(4) 0.035(3) 0.004(3) 0.003(3) -0.006(3)
F1 0.061(4) 0.055(4) 0.030(3) 0.003(3) 0.009(3) -0.004(3)
O12 0.039(4) 0.047(4) 0.024(3) 0.004(3) 0.007(3) 0.002(3)
F3 0.060(4) 0.058(4) 0.028(3) 0.004(3) 0.011(3) -0.002(3)
O6 0.041(4) 0.053(4) 0.029(3) 0.004(3) 0.010(3) -0.003(3)
O13 0.060(4) 0.045(4) 0.031(4) 0.002(3) 0.020(3) 0.002(3)
O5 0.045(4) 0.052(4) 0.023(3) 0.008(3) 0.005(3) -0.010(3)
O11 0.052(4) 0.049(4) 0.023(3) 0.003(3) 0.012(3) 0.000(3)
O16 0.037(4) 0.066(5) 0.029(3) 0.005(3) 0.007(3) 0.002(3)
O4 0.046(4) 0.049(4) 0.025(3) 0.003(3) 0.003(3) -0.006(3)
O14 0.051(4) 0.036(4) 0.030(3) 0.005(3) 0.010(3) 0.006(3)
O3 0.046(4) 0.048(4) 0.036(4) 0.008(3) 0.005(3) 0.004(3)
O1 0.055(4) 0.049(4) 0.024(3) 0.001(3) 0.010(3) -0.003(3)
O8 0.052(4) 0.053(5) 0.045(4) 0.008(4) 0.007(3) 0.003(4)
O2 0.050(4) 0.048(4) 0.021(3) 0.001(3) 0.005(3) -0.005(3)
O15 0.061(5) 0.055(5) 0.025(3) 0.005(3) 0.006(3) 0.006(4)
N5 0.059(6) 0.038(5) 0.027(4) 0.008(4) 0.008(4) 0.004(4)
O9 0.047(4) 0.067(5) 0.042(4) 0.015(4) 0.006(3) 0.005(4)
N15 0.045(5) 0.048(5) 0.030(4) 0.006(4) 0.001(4) 0.004(4)
N6 0.051(5) 0.048(5) 0.019(4) 0.014(3) 0.010(4) 0.006(4)
O17 0.048(5) 0.056(5) 0.068(5) 0.021(4) 0.004(4) -0.003(4)
N16 0.042(5) 0.041(5) 0.035(4) 0.011(4) 0.003(4) 0.003(4)
N12 0.047(5) 0.034(5) 0.029(4) -0.002(3) 0.012(4) -0.008(4)
N13 0.048(5) 0.043(5) 0.024(4) 0.008(4) 0.006(3) 0.009(4)
N4 0.040(5) 0.057(5) 0.025(4) 0.011(4) 0.008(4) -0.004(4)
N14 0.051(5) 0.050(5) 0.024(4) 0.003(4) 0.011(4) 0.008(4)
N3 0.051(5) 0.040(5) 0.028(4) 0.000(4) 0.009(4) -0.010(4)
N11 0.040(4) 0.039(5) 0.023(4) -0.003(3) 0.009(3) -0.005(4)
N2 0.025(4) 0.049(5) 0.029(4) 0.008(4) 0.005(3) -0.001(3)
N1 0.044(5) 0.050(5) 0.027(4) 0.008(4) 0.013(4) 0.005(4)
C3 0.037(5) 0.043(6) 0.035(5) 0.005(4) 0.010(4) -0.002(5)
C42 0.055(7) 0.051(6) 0.022(5) 0.004(4) 0.016(4) 0.011(5)
N7 0.036(5) 0.101(8) 0.047(5) 0.040(5) 0.016(4) 0.013(5)
C5 0.035(6) 0.046(6) 0.034(5) 0.010(4) 0.008(4) 0.007(4)
N17 0.052(6) 0.061(6) 0.060(6) 0.021(5) -0.004(5) -0.012(5)
C41 0.042(6) 0.051(6) 0.031(5) 0.011(4) 0.016(4) 0.009(5)
C25 0.054(6) 0.048(6) 0.032(5) 0.012(4) 0.023(5) 0.007(5)
C43 0.046(6) 0.055(7) 0.024(5) 0.017(5) 0.005(4) 0.004(5)
C56 0.058(7) 0.050(7) 0.034(5) 0.010(5) 0.019(5) -0.003(5)
C32 0.047(6) 0.047(6) 0.050(6) 0.010(5) 0.021(5) 0.002(5)
C47 0.059(7) 0.041(6) 0.023(5) 0.013(4) 0.011(5) 0.015(5)
C44 0.045(6) 0.046(6) 0.028(5) 0.009(4) -0.004(4) -0.001(5)
C30 0.046(6) 0.056(7) 0.026(5) 0.013(4) 0.009(4) 0.003(5)
C90 0.065(7) 0.037(6) 0.032(5) 0.019(4) 0.017(5) 0.004(5)
C54 0.034(6) 0.054(6) 0.036(5) 0.021(5) 0.009(4) 0.005(5)
C4 0.046(6) 0.042(6) 0.027(5) 0.004(4) 0.013(4) 0.001(5)
C67 0.064(7) 0.049(7) 0.039(6) 0.009(5) 0.016(5) 0.014(6)
C13 0.051(7) 0.045(6) 0.032(5) 0.011(4) 0.004(5) 0.010(5)
C84 0.057(7) 0.044(6) 0.051(6) 0.014(5) 0.024(5) 0.009(5)
C85 0.048(6) 0.060(7) 0.032(5) 0.013(5) 0.012(5) 0.008(5)
C53 0.040(6) 0.055(7) 0.023(5) 0.014(4) 0.008(4) 0.008(5)
C66 0.077(9) 0.051(7) 0.035(6) 0.003(5) 0.012(5) 0.004(6)
C36 0.046(6) 0.048(6) 0.042(6) 0.017(5) 0.006(5) 0.002(5)
C82 0.055(7) 0.054(7) 0.057(7) 0.024(5) 0.015(6) 0.009(6)
O7 0.079(4) 0.132(5) 0.080(4) 0.047(4) 0.027(4) 0.023(4)
C33 0.052(7) 0.057(7) 0.038(6) 0.020(5) 0.007(5) 0.010(5)
C19 0.048(6) 0.055(7) 0.029(5) 0.005(5) 0.018(4) -0.002(5)
C6 0.035(6) 0.056(7) 0.035(5) 0.015(5) 0.009(4) -0.003(5)
C68 0.042(6) 0.050(6) 0.035(5) 0.013(5) 0.000(4) 0.004(5)
C52 0.037(5) 0.055(7) 0.030(5) 0.018(4) 0.011(4) 0.005(5)
C46 0.043(6) 0.063(7) 0.022(5) 0.019(5) 0.010(4) 0.014(5)
C18 0.045(6) 0.054(7) 0.041(6) 0.017(5) -0.001(5) -0.003(5)
C26 0.032(5) 0.064(7) 0.044(6) 0.022(5) 0.012(4) 0.000(5)
C91 0.048(7) 0.085(9) 0.039(6) 0.022(6) 0.017(5) 0.027(6)
C61 0.064(7) 0.051(7) 0.045(6) 0.016(5) 0.014(5) 0.000(5)
C63 0.050(7) 0.050(7) 0.036(6) 0.010(5) 0.007(5) 0.002(5)
C83 0.038(6) 0.055(7) 0.042(6) 0.012(5) 0.010(5) 0.010(5)
C2 0.029(5) 0.046(6) 0.029(5) 0.013(4) 0.008(4) 0.000(4)
C31 0.057(7) 0.043(6) 0.036(5) 0.011(5) 0.017(5) 0.013(5)
C34 0.035(5) 0.064(7) 0.040(5) 0.026(5) 0.015(4) 0.014(5)
C86 0.048(7) 0.058(7) 0.054(7) 0.019(6) 0.020(5) 0.005(6)
C45 0.043(6) 0.050(6) 0.028(5) 0.009(4) 0.014(4) 0.008(5)
C12 0.054(7) 0.054(7) 0.037(6) 0.010(5) 0.008(5) 0.005(5)
C7 0.034(6) 0.049(6) 0.046(6) 0.008(5) 0.003(5) 0.002(5)
C55 0.044(6) 0.048(6) 0.034(5) 0.019(4) 0.011(4) 0.007(5)
C76 0.050(7) 0.067(8) 0.055(7) 0.025(6) 0.010(5) -0.007(6)
C81 0.047(6) 0.050(7) 0.053(7) 0.010(5) 0.006(5) 0.009(5)
C79 0.039(6) 0.049(6) 0.047(6) 0.020(5) 0.012(5) 0.001(5)
C65 0.067(8) 0.052(7) 0.046(6) 0.006(5) 0.009(6) -0.001(6)
C15 0.060(7) 0.064(8) 0.056(7) 0.016(6) 0.027(6) 0.011(6)
C1 0.043(6) 0.045(6) 0.034(5) 0.018(5) 0.016(4) 0.007(5)
C8 0.050(7) 0.062(8) 0.053(7) 0.008(6) 0.008(5) -0.001(6)
C77 0.038(6) 0.064(8) 0.066(7) 0.020(6) 0.014(5) 0.012(5)
C14 0.059(7) 0.046(7) 0.041(6) 0.000(5) 0.012(5) 0.003(5)
C62 0.049(6) 0.048(6) 0.026(5) 0.006(4) 0.005(4) 0.004(5)
C29 0.044(7) 0.084(9) 0.059(7) 0.035(6) 0.010(5) -0.001(6)
C21 0.090(10) 0.089(10) 0.038(6) 0.014(6) 0.027(6) -0.008(8)
C95 0.082(9) 0.053(7) 0.047(6) 0.010(5) 0.028(6) -0.013(6)
C75 0.040(6) 0.059(7) 0.039(6) 0.018(5) 0.010(5) 0.006(5)
C80 0.034(6) 0.054(7) 0.041(6) 0.009(5) 0.013(4) 0.005(5)
C60 0.077(8) 0.063(8) 0.037(6) 0.019(5) 0.023(6) 0.010(6)
C20 0.091(9) 0.052(7) 0.038(6) 0.004(5) 0.023(6) 0.001(6)
C64 0.052(7) 0.065(8) 0.044(6) 0.018(5) 0.014(5) 0.003(6)
C16 0.086(10) 0.057(8) 0.046(7) 0.014(6) 0.022(6) 0.022(7)
C78 0.036(6) 0.059(7) 0.051(6) 0.019(5) 0.017(5) 0.000(5)
C35 0.036(6) 0.073(8) 0.040(6) 0.016(5) 0.018(5) 0.003(5)
C10 0.062(8) 0.077(9) 0.048(7) 0.010(6) -0.004(6) 0.004(7)
C50 0.041(6) 0.042(6) 0.024(5) 0.004(4) 0.009(4) -0.003(4)
C17 0.076(9) 0.046(7) 0.042(6) 0.012(5) 0.010(6) 0.008(6)
C71 0.052(8) 0.087(10) 0.050(8) -0.002(7) -0.020(6) 0.006(7)
C57 0.074(8) 0.064(8) 0.039(6) 0.020(5) 0.026(6) 0.014(6)
B4 0.026(6) 0.049(7) 0.035(6) 0.007(5) 0.005(5) 0.000(5)
C74 0.034(5) 0.062(7) 0.033(5) 0.011(5) 0.011(4) 0.008(5)
C24 0.063(8) 0.107(11) 0.040(6) 0.017(6) 0.024(6) 0.029(7)
C27 0.061(8) 0.073(8) 0.058(7) 0.034(6) 0.024(6) 0.005(6)
C88 0.043(7) 0.079(9) 0.049(7) 0.022(6) 0.008(5) 0.016(6)
C51 0.044(6) 0.041(6) 0.034(5) 0.019(4) 0.018(4) 0.004(4)
C58 0.076(8) 0.074(9) 0.047(7) 0.011(6) 0.034(6) 0.015(7)
C87 0.048(7) 0.060(8) 0.065(8) 0.024(6) -0.007(6) -0.004(6)
C9 0.034(6) 0.072(9) 0.070(8) 0.001(7) 0.003(6) -0.005(6)
C59 0.082(9) 0.072(9) 0.056(7) 0.025(6) 0.034(7) -0.011(7)
C22 0.059(8) 0.097(11) 0.055(8) 0.001(7) 0.030(6) -0.003(7)
C11 0.067(8) 0.079(9) 0.047(7) 0.019(6) 0.004(6) 0.007(7)
C92 0.056(5) 0.064(5) 0.049(4) 0.025(4) 0.010(4) 0.003(4)
C37 0.029(6) 0.131(12) 0.058(7) 0.042(7) 0.021(5) 0.008(6)
C93 0.076(5) 0.079(5) 0.068(5) 0.030(4) 0.027(4) 0.018(4)
C72 0.053(8) 0.098(11) 0.083(10) 0.032(8) -0.010(7) -0.008(7)
C38 0.040(6) 0.099(10) 0.054(7) 0.038(7) 0.013(5) -0.001(6)
C69 0.064(8) 0.086(9) 0.037(6) 0.016(6) 0.001(5) 0.007(6)
C73 0.054(7) 0.082(9) 0.050(7) 0.025(6) -0.002(6) -0.008(6)
C28 0.033(6) 0.094(9) 0.066(8) 0.036(7) 0.003(5) -0.005(6)
C23 0.070(9) 0.112(12) 0.062(8) 0.014(8) 0.021(7) 0.038(8)
C39 0.065(5) 0.072(5) 0.060(5) 0.027(4) 0.013(4) -0.001(4)
B2 0.041(7) 0.052(8) 0.038(6) 0.015(6) 0.006(5) -0.003(6)
C03P 0.092(10) 0.081(9) 0.093(10) 0.034(8) 0.022(8) -0.008(7)
B1 0.046(7) 0.042(7) 0.031(6) 0.002(5) 0.006(5) -0.003(5)
C70 0.063(9) 0.100(11) 0.045(7) 0.003(7) -0.009(6) 0.026(8)
B3 0.045(7) 0.064(8) 0.023(6) -0.002(5) 0.009(5) -0.008(6)
C89 0.060(8) 0.095(10) 0.061(8) 0.025(7) 0.020(6) 0.030(7)
C03V 0.092(13) 0.086(12) 0.18(2) 0.023(12) 0.067(12) -0.006(10)
C03W 0.101(12) 0.074(10) 0.088(10) 0.011(8) 0.038(9) -0.006(7)
C94 0.091(6) 0.074(5) 0.076(5) 0.020(4) 0.036(4) 0.012(4)
C03Y 0.137(6) 0.131(6) 0.118(6) 0.041(5) 0.032(5) -0.013(5)
C40 0.081(5) 0.082(5) 0.071(5) 0.029(4) 0.016(4) 0.006(4)
C041 0.137(6) 0.131(6) 0.118(6) 0.041(5) 0.032(5) -0.013(5)
C042 0.137(6) 0.131(6) 0.118(6) 0.041(5) 0.032(5) -0.013(5)
C043 0.137(6) 0.131(6) 0.118(6) 0.041(5) 0.032(5) -0.013(5)
C044 0.137(6) 0.131(6) 0.118(6) 0.041(5) 0.032(5) -0.013(5)
C045 0.137(6) 0.131(6) 0.118(6) 0.041(5) 0.032(5) -0.013(5)
C046 0.092(10) 0.081(9) 0.093(10) 0.034(8) 0.022(8) -0.008(7)
C047 0.137(6) 0.131(6) 0.118(6) 0.041(5) 0.032(5) -0.013(5)

loop_
_atom_type_symbol
_atom_type_description
_atom_type_scat_dispersion_real
_atom_type_scat_dispersion_imag
_atom_type_scat_source
C C 0.0047 0.0021 'International Tables Vol C Tables 4.2.6.8 and 6.1.1.4'
H H 0.0000 0.0000 'International Tables Vol C Tables 4.2.6.8 and 6.1.1.4'
B B 0.0020 0.0009 'International Tables Vol C Tables 4.2.6.8 and 6.1.1.4'
F F 0.0171 0.0103 'International Tables Vol C Tables 4.2.6.8 and 6.1.1.4'
Fe Fe 0.3463 0.8444 'International Tables Vol C Tables 4.2.6.8 and 6.1.1.4'
N N 0.0086 0.0042 'International Tables Vol C Tables 4.2.6.8 and 6.1.1.4'
O O 0.0148 0.0078 'International Tables Vol C Tables 4.2.6.8 and 6.1.1.4'
S S 0.1246 0.1234 'International Tables Vol C Tables 4.2.6.8 and 6.1.1.4'

loop_
_geom_angle_atom_site_label_1
_geom_angle_atom_site_label_2
_geom_angle_atom_site_label_3
_geom_angle
_geom_angle_site_symmetry_1
_geom_angle_site_symmetry_3
_geom_angle_publ_flag
N5 Fe1 N2 151.1(3) . . ?
N6 Fe1 N5 78.7(3) . . ?
N6 Fe1 N4 87.8(3) . . ?
N6 Fe1 N3 155.5(3) . . ?
N6 Fe1 N2 85.0(3) . . ?
N6 Fe1 N1 112.1(3) . . ?
N4 Fe1 N5 114.8(3) . . ?
N4 Fe1 N3 79.5(3) . . ?
N4 Fe1 N2 88.1(3) . . ?
N3 Fe1 N5 87.6(3) . . ?
N3 Fe1 N2 115.0(3) . . ?
N1 Fe1 N5 85.8(3) . . ?
N1 Fe1 N4 154.4(3) . . ?
N1 Fe1 N3 86.7(3) . . ?
N1 Fe1 N2 78.3(3) . . ?
N15 Fe2 N12 152.3(3) . . ?
N15 Fe2 N13 87.5(3) . . ?
N15 Fe2 N11 87.4(3) . . ?
N16 Fe2 N15 77.2(3) . . ?
N16 Fe2 N12 87.8(3) . . ?
N16 Fe2 N13 151.9(3) . . ?
N16 Fe2 N14 86.2(3) . . ?
N16 Fe2 N11 115.4(3) . . ?
N13 Fe2 N12 114.7(3) . . ?
N14 Fe2 N15 113.8(3) . . ?
N14 Fe2 N12 87.9(3) . . ?
N14 Fe2 N13 78.7(3) . . ?
N14 Fe2 N11 153.3(3) . . ?
N11 Fe2 N12 78.1(3) . . ?
N11 Fe2 N13 86.7(3) . . ?
C2 S2 C46 98.2(4) . . ?
C90 S4 C51 97.2(4) . . ?
C1 S1 C31 104.0(5) . . ?
C50 S3 C80 102.3(5) . . ?
N12 O12 B4 113.0(7) . . ?
N6 O6 B2 110.6(7) . . ?
N13 O13 B3 112.1(7) . . ?
N5 O5 B1 111.3(7) . . ?
N11 O11 B3 110.6(7) . . ?
N16 O16 B4 112.2(7) . . ?
N4 O4 B2 112.3(7) . . ?
N14 O14 B4 110.1(7) . . ?
N3 O3 B1 111.5(7) . . ?
N1 O1 B1 110.5(7) . . ?
N2 O2 B2 111.7(7) . . ?
N15 O15 B3 113.3(7) . . ?
O5 N5 Fe1 122.1(6) . . ?
C5 N5 Fe1 118.8(6) . . ?
C5 N5 O5 117.0(8) . . ?
O15 N15 Fe2 120.3(6) . . ?
C54 N15 Fe2 120.6(6) . . ?
C54 N15 O15 118.5(8) . . ?
O6 N6 Fe1 123.8(6) . . ?
C6 N6 Fe1 119.5(6) . . ?
C6 N6 O6 114.6(8) . . ?
O16 N16 Fe2 121.3(5) . . ?
C55 N16 Fe2 121.5(6) . . ?
C55 N16 O16 115.3(8) . . ?
O12 N12 Fe2 120.4(6) . . ?
C51 N12 Fe2 119.2(6) . . ?
C51 N12 O12 118.7(7) . . ?
O13 N13 Fe2 120.8(6) . . ?
C52 N13 Fe2 119.2(6) . . ?
C52 N13 O13 118.0(8) . . ?
O4 N4 Fe1 122.4(5) . . ?
C4 N4 Fe1 118.6(6) . . ?
C4 N4 O4 116.6(8) . . ?
O14 N14 Fe2 123.8(6) . . ?
C53 N14 Fe2 119.3(6) . . ?
C53 N14 O14 115.9(8) . . ?
O3 N3 Fe1 123.1(6) . . ?
C3 N3 Fe1 117.8(6) . . ?
C3 N3 O3 116.7(7) . . ?
O11 N11 Fe2 123.4(5) . . ?
C50 N11 Fe2 119.5(6) . . ?
C50 N11 O11 115.8(7) . . ?
O2 N2 Fe1 121.4(6) . . ?
C2 N2 Fe1 117.9(6) . . ?
C2 N2 O2 117.9(7) . . ?
O1 N1 Fe1 123.8(6) . . ?
C1 N1 Fe1 119.5(6) . . ?
C1 N1 O1 115.2(8) . . ?
N3 C3 C4 111.6(8) . . ?
N3 C3 C7 123.7(8) . . ?
C4 C3 C7 124.7(9) . . ?
C41 C42 C43 118.6(9) . . ?
C37 N7 C38 121.9(9) . . ?
N5 C5 C19 125.6(8) . . ?
N5 C5 C6 111.0(8) . . ?
C6 C5 C19 123.4(9) . . ?
C86 N17 C87 120.6(9) . . ?
C46 C41 C42 121.4(10) . . ?
C30 C25 C6 121.7(9) . . ?
C30 C25 C26 119.0(9) . . ?
C26 C25 C6 119.3(8) . . ?
C42 C43 C47 120.9(9) . . ?
C42 C43 C44 120.1(9) . . ?
C44 C43 C47 118.9(9) . . ?
C61 C56 C52 118.9(10) . . ?
C57 C56 C52 122.4(9) . . ?
C57 C56 C61 118.5(10) . . ?
C31 C32 C33 120.8(10) . . ?
O8 C47 O9 122.6(10) . . ?
O8 C47 C43 123.2(9) . . ?
O9 C47 C43 114.3(9) . . ?
C45 C44 C43 120.8(9) . . ?
C29 C30 C25 121.9(10) . . ?
C91 C90 S4 119.6(8) . . ?
C95 C90 S4 121.8(9) . . ?
C95 C90 C91 118.6(11) . . ?
N15 C54 C68 122.6(9) . . ?
N15 C54 C55 111.3(8) . . ?
C55 C54 C68 125.8(9) . . ?
N4 C4 C3 111.1(9) . . ?
N4 C4 C13 124.0(8) . . ?
C3 C4 C13 124.5(9) . . ?
C66 C67 C62 121.1(11) . . ?
C18 C13 C4 122.0(10) . . ?
C14 C13 C4 120.1(9) . . ?
C14 C13 C18 117.9(10) . . ?
C85 C84 C83 119.3(10) . . ?
C80 C85 C84 121.1(10) . . ?
N14 C53 C52 111.1(9) . . ?
N14 C53 C62 124.9(9) . . ?
C52 C53 C62 123.9(9) . . ?
C67 C66 C65 118.5(11) . . ?
C31 C36 C35 120.6(9) . . ?
C83 C82 C81 123.6(10) . . ?
C34 C33 C32 118.7(9) . . ?
C20 C19 C5 120.2(10) . . ?
C24 C19 C5 121.3(9) . . ?
C24 C19 C20 118.4(10) . . ?
N6 C6 C5 110.9(8) . . ?
N6 C6 C25 124.7(8) . . ?
C5 C6 C25 124.2(9) . . ?
C69 C68 C54 120.0(10) . . ?
C73 C68 C54 121.2(9) . . ?
C73 C68 C69 118.8(10) . . ?
N13 C52 C56 124.9(9) . . ?
N13 C52 C53 111.0(8) . . ?
C53 C52 C56 124.1(9) . . ?
C41 C46 S2 120.0(8) . . ?
C41 C46 C45 119.9(9) . . ?
C45 C46 S2 120.0(7) . . ?
C17 C18 C13 119.4(11) . . ?
C27 C26 C25 117.9(9) . . ?
C92 C91 C90 120.5(11) . . ?
C60 C61 C56 120.3(11) . . ?
C62 C63 C64 120.1(10) . . ?
C84 C83 C86 118.4(10) . . ?
C82 C83 C84 118.2(9) . . ?
C82 C83 C86 123.4(10) . . ?
N2 C2 S2 120.9(7) . . ?
N2 C2 C1 111.8(8) . . ?
C1 C2 S2 127.2(7) . . ?
C32 C31 S1 117.8(8) . . ?
C36 C31 S1 122.3(7) . . ?
C36 C31 C32 119.6(9) . . ?
C33 C34 C37 119.3(9) . . ?
C35 C34 C33 121.4(9) . . ?
C35 C34 C37 118.9(9) . . ?
O17 C86 N17 122.1(10) . . ?
O17 C86 C83 121.3(10) . . ?
N17 C86 C83 116.6(10) . . ?
C44 C45 C46 119.2(9) . . ?
C11 C12 C7 119.8(10) . . ?
C12 C7 C3 117.7(9) . . ?
C8 C7 C3 122.1(10) . . ?
C8 C7 C12 120.2(9) . . ?
N16 C55 C54 109.0(8) . . ?
N16 C55 C74 125.4(9) . . ?
C54 C55 C74 125.3(8) . . ?
C75 C76 C77 118.8(10) . . ?
C82 C81 C80 117.6(10) . . ?
C78 C79 C74 119.3(9) . . ?
C64 C65 C66 122.1(11) . . ?
C16 C15 C14 120.4(11) . . ?
N1 C1 S1 117.0(7) . . ?
N1 C1 C2 110.6(8) . . ?
C2 C1 S1 132.3(7) . . ?
C7 C8 C9 119.4(11) . . ?
C78 C77 C76 120.3(10) . . ?
C15 C14 C13 121.7(10) . . ?
C67 C62 C53 120.8(10) . . ?
C63 C62 C67 119.9(10) . . ?
C63 C62 C53 119.3(9) . . ?
C30 C29 C28 119.9(10) . . ?
C22 C21 C20 122.2(11) . . ?
C94 C95 C90 121.0(12) . . ?
C76 C75 C74 121.3(10) . . ?
C85 C80 S3 124.0(8) . . ?
C85 C80 C81 120.1(9) . . ?
C81 C80 S3 115.9(8) . . ?
C61 C60 C59 120.4(10) . . ?
C21 C20 C19 117.9(11) . . ?
C65 C64 C63 118.4(11) . . ?
C15 C16 C17 118.9(11) . . ?
C77 C78 C79 120.8(10) . . ?
C34 C35 C36 118.9(9) . . ?
C11 C10 C9 121.3(11) . . ?
N11 C50 S3 119.8(7) . . ?
N11 C50 C51 109.5(8) . . ?
C51 C50 S3 130.5(7) . . ?
C18 C17 C16 121.5(11) . . ?
C70 C71 C72 119.8(11) . . ?
C58 C57 C56 120.5(10) . . ?
F4 B4 O12 108.7(7) . . ?
F4 B4 O16 109.9(8) . . ?
F4 B4 O14 105.8(8) . . ?
O12 B4 O14 109.7(8) . . ?
O16 B4 O12 112.7(8) . . ?
O16 B4 O14 109.8(7) . . ?
C79 C74 C55 120.6(8) . . ?
C75 C74 C55 119.9(9) . . ?
C75 C74 C79 119.5(9) . . ?
C19 C24 C23 122.6(11) . . ?
C28 C27 C26 121.8(10) . . ?
C89 C88 C87 178.4(13) . . ?
N12 C51 S4 122.7(7) . . ?
N12 C51 C50 112.4(8) . . ?
C50 C51 S4 124.3(7) . . ?
C57 C58 C59 120.4(11) . . ?
C88 C87 N17 114.5(10) . . ?
C10 C9 C8 120.0(11) . . ?
C58 C59 C60 119.7(10) . . ?
C21 C22 C23 119.7(12) . . ?
C10 C11 C12 119.3(11) . . ?
C91 C92 C93 118.9(12) . . ?
N7 C37 C34 117.4(9) . . ?
O7 C37 N7 121.3(10) . . ?
O7 C37 C34 121.3(10) . . ?
C92 C93 C96 98.6(14) . . ?
C92 C93 C96A 131.3(15) . . ?
C94 C93 C92 120.1(13) . . ?
C94 C93 C96 141.1(16) . . ?
C94 C93 C96A 108.5(14) . . ?
C71 C72 C73 120.3(13) . . ?
C39 C38 N7 114.0(10) . . ?
C70 C69 C68 119.6(12) . . ?
C68 C73 C72 120.2(11) . . ?
C27 C28 C29 119.2(10) . . ?
C24 C23 C22 119.2(12) . . ?
C40 C39 C38 176.9(14) . . ?
F2 B2 O6 108.1(8) . . ?
F2 B2 O4 108.8(9) . . ?
F2 B2 O2 107.2(8) . . ?
O6 B2 O2 108.7(8) . . ?
O4 B2 O6 112.2(8) . . ?
O4 B2 O2 111.7(8) . . ?
C03W C03P C03V 114.3(13) . . ?
F1 B1 O5 107.6(8) . . ?
F1 B1 O3 108.9(8) . . ?
F1 B1 O1 106.9(8) . . ?
O5 B1 O1 110.7(8) . . ?
O3 B1 O5 111.3(8) . . ?
O3 B1 O1 111.3(8) . . ?
C71 C70 C69 121.2(12) . . ?
F3 B3 O13 109.1(9) . . ?
F3 B3 O11 108.6(10) . . ?
F3 B3 O15 107.0(8) . . ?
O11 B3 O13 110.6(8) . . ?
O11 B3 O15 111.8(8) . . ?
O15 B3 O13 109.6(9) . . ?
C046 C03V C03P 117.9(19) . . ?
C03P C03W C03W 114.3(16) . 2_767 ?
C93 C94 C95 120.9(13) . . ?
C043 C03Y C041 114.0(17) . . ?
C043 C042 C044 114.4(17) . . ?
C03Y C043 C042 113.1(17) . . ?
C047 C044 C042 115.6(16) . . ?
C044 C047 C045 111.3(16) . . ?
O19 C96 C93 103(2) . . ?
O18 C96 C93 139(2) . . ?
O18 C96 O19 118(3) . . ?
O18A C96A C93 106.6(18) . . ?
O19A C96A O18A 119.2(19) . . ?
O19A C96A C93 133.9(19) . . ?

loop_
_geom_bond_atom_site_label_1
_geom_bond_atom_site_label_2
_geom_bond_distance
_geom_bond_site_symmetry_2
_geom_bond_publ_flag
Fe1 N5 1.910(8) . ?
Fe1 N6 1.877(8) . ?
Fe1 N4 1.894(8) . ?
Fe1 N3 1.895(8) . ?
Fe1 N2 1.929(7) . ?
Fe1 N1 1.890(8) . ?
Fe2 N15 1.901(7) . ?
Fe2 N16 1.884(8) . ?
Fe2 N12 1.914(7) . ?
Fe2 N13 1.913(8) . ?
Fe2 N14 1.886(8) . ?
Fe2 N11 1.902(8) . ?
S2 C46 1.784(10) . ?
S2 C2 1.772(9) . ?
S4 C90 1.777(11) . ?
S4 C51 1.783(9) . ?
S1 C31 1.772(10) . ?
S1 C1 1.754(10) . ?
S3 C80 1.773(9) . ?
S3 C50 1.727(10) . ?
F4 B4 1.363(12) . ?
F2 B2 1.368(12) . ?
F1 B1 1.361(11) . ?
O12 N12 1.372(9) . ?
O12 B4 1.464(12) . ?
F3 B3 1.352(12) . ?
O6 N6 1.369(9) . ?
O6 B2 1.490(14) . ?
O13 N13 1.378(9) . ?
O13 B3 1.484(13) . ?
O5 N5 1.372(9) . ?
O5 B1 1.486(13) . ?
O11 N11 1.360(9) . ?
O11 B3 1.471(13) . ?
O16 N16 1.401(9) . ?
O16 B4 1.447(12) . ?
O4 N4 1.360(9) . ?
O4 B2 1.461(12) . ?
O14 N14 1.367(9) . ?
O14 B4 1.522(13) . ?
O3 N3 1.369(9) . ?
O3 B1 1.466(13) . ?
O1 N1 1.367(9) . ?
O1 B1 1.501(13) . ?
O8 C47 1.229(11) . ?
O2 N2 1.361(9) . ?
O2 B2 1.506(13) . ?
O15 N15 1.369(10) . ?
O15 B3 1.484(14) . ?
N5 C5 1.316(12) . ?
O9 C47 1.322(11) . ?
N15 C54 1.305(12) . ?
N6 C6 1.330(11) . ?
O17 C86 1.255(12) . ?
N16 C55 1.326(11) . ?
N12 C51 1.286(11) . ?
N13 C52 1.316(12) . ?
N4 C4 1.316(11) . ?
N14 C53 1.340(12) . ?
N3 C3 1.328(12) . ?
N11 C50 1.330(10) . ?
N2 C2 1.313(11) . ?
N1 C1 1.333(11) . ?
C3 C4 1.444(12) . ?
C3 C7 1.488(12) . ?
C42 C41 1.392(13) . ?
C42 C43 1.394(13) . ?
N7 C37 1.320(12) . ?
N7 C38 1.462(12) . ?
C5 C19 1.458(13) . ?
C5 C6 1.444(12) . ?
N17 C86 1.329(13) . ?
N17 C87 1.456(12) . ?
C41 C46 1.378(13) . ?
C25 C30 1.377(12) . ?
C25 C6 1.448(13) . ?
C25 C26 1.418(13) . ?
C43 C47 1.478(14) . ?
C43 C44 1.396(13) . ?
C56 C52 1.457(13) . ?
C56 C61 1.398(13) . ?
C56 C57 1.393(14) . ?
C32 C33 1.396(13) . ?
C32 C31 1.377(13) . ?
C44 C45 1.378(13) . ?
C30 C29 1.345(13) . ?
C90 C91 1.377(14) . ?
C90 C95 1.373(14) . ?
C54 C68 1.477(12) . ?
C54 C55 1.452(13) . ?
C4 C13 1.485(13) . ?
O18A C96A 1.32(3) . ?
C67 C66 1.380(14) . ?
C67 C62 1.380(13) . ?
C13 C18 1.409(14) . ?
C13 C14 1.379(14) . ?
C84 C85 1.384(13) . ?
C84 C83 1.413(14) . ?
C85 C80 1.370(14) . ?
C53 C52 1.446(13) . ?
C53 C62 1.475(14) . ?
C66 C65 1.394(15) . ?
C36 C31 1.372(13) . ?
C36 C35 1.407(13) . ?
C82 C83 1.366(14) . ?
C82 C81 1.369(13) . ?
O7 C37 1.213(13) . ?
C33 C34 1.387(13) . ?
C19 C20 1.425(13) . ?
C19 C24 1.356(14) . ?
C68 C69 1.403(14) . ?
C68 C73 1.375(15) . ?
C46 C45 1.400(13) . ?
C18 C17 1.380(14) . ?
C26 C27 1.381(14) . ?
C91 C92 1.378(14) . ?
C61 C60 1.376(14) . ?
C63 C62 1.378(14) . ?
C63 C64 1.420(14) . ?
C83 C86 1.494(13) . ?
C2 C1 1.436(13) . ?
C34 C35 1.367(12) . ?
C34 C37 1.504(14) . ?
C12 C7 1.422(14) . ?
C12 C11 1.385(13) . ?
C7 C8 1.368(14) . ?
C55 C74 1.455(13) . ?
C76 C77 1.400(15) . ?
C76 C75 1.371(14) . ?
C81 C80 1.413(14) . ?
C79 C78 1.387(13) . ?
C79 C74 1.391(13) . ?
C65 C64 1.363(14) . ?
C15 C14 1.374(14) . ?
C15 C16 1.371(16) . ?
C8 C9 1.405(14) . ?
C77 C78 1.368(13) . ?
C29 C28 1.391(15) . ?
C21 C20 1.391(16) . ?
C21 C22 1.343(16) . ?
C95 C94 1.363(16) . ?
C75 C74 1.388(12) . ?
C60 C59 1.381(15) . ?
C16 C17 1.380(16) . ?
C10 C9 1.381(16) . ?
C10 C11 1.379(16) . ?
C50 C51 1.454(12) . ?
C71 C72 1.371(17) . ?
C71 C70 1.352(18) . ?
C57 C58 1.377(14) . ?
C24 C23 1.370(16) . ?
C27 C28 1.370(13) . ?
C88 C87 1.454(16) . ?
C88 C89 1.175(16) . ?
C58 C59 1.379(15) . ?
C22 C23 1.387(17) . ?
C92 C93 1.399(16) . ?
C93 C94 1.332(17) . ?
C93 C96 1.62(3) . ?
C93 C96A 1.44(2) . ?
C72 C73 1.395(15) . ?
C38 C39 1.409(16) . ?
C69 C70 1.386(15) . ?
C39 C40 1.188(17) . ?
C03P C03V 1.526(19) . ?
C03P C03W 1.501(18) . ?
C03V C046 1.41(3) . ?
C03W C03W 1.50(2) 2_767 ?
C03Y C041 1.54(2) . ?
C03Y C043 1.47(2) . ?
O19 C96 1.38(3) . ?
C042 C043 1.54(2) . ?
C042 C044 1.54(2) . ?
C044 C047 1.45(2) . ?
C045 C047 1.50(2) . ?
O19A C96A 1.21(2) . ?
C96 O18 1.14(3) . ?

loop_
_twin_individual_id
_twin_individual_mass_fraction_refined
1 0.846(7)
2 0.154(7)
